data_4070796
loop_
_publ_author_name
'Spiniello, Marisa'
'White, Jonathan M.'

_publ_section_title
;
 Structural Investigations into the \b-Effect of Pentavalent Silicon
;
_journal_issue 5
_journal_name_full Organometallics
_journal_page_first 994
_journal_paper_doi 10.1021/om701017q
_journal_volume 27
_journal_year 2008
_chemical_formula_sum 'C23 H26 N2 O4 Si'
_chemical_formula_weight 422.55
_chemical_name_systematic
;
 ?
;
_space_group_IT_number 14
_symmetry_cell_setting monoclinic
_symmetry_space_group_name_Hall '-P 2yn'
_symmetry_space_group_name_H-M 'P 1 21/n 1'
_atom_sites_solution_hydrogens geom
_atom_sites_solution_primary direct
_atom_sites_solution_secondary difmap
_audit_creation_method SHELXL-97
_cell_angle_alpha 90.00
_cell_angle_beta 91.37(2)
_cell_angle_gamma 90.00
_cell_formula_units_Z 4
_cell_length_a 7.5840(10)
_cell_length_b 13.923(2)
_cell_length_c 20.265(3)
_cell_measurement_reflns_used 25
_cell_measurement_temperature 130(2)
_cell_measurement_theta_max 30
_cell_measurement_theta_min 15
_cell_volume 2139.2(5)
_computing_cell_refinement 'CAD-4 Software 5.0 (Enraf-Nonius, 1989)'
_computing_data_collection 'CAD-4 Software 5.0 (Enraf-Nonius, 1989)'
_computing_data_reduction 'PROCESS_DATA (Gable et al., 1994)'
_computing_molecular_graphics 'ZORTEP )Zsolnai, 1994)'
_computing_structure_refinement 'SHELXL-97 (Sheldrick, 1997)'
_computing_structure_solution 'SHELXS-97 (Sheldrick, 1990)'
_diffrn_ambient_temperature 130(2)
_diffrn_measured_fraction_theta_full 0.960
_diffrn_measured_fraction_theta_max 0.960
_diffrn_measurement_device_type 'Enraf-Nonius CAD-4 diffractometer'
_diffrn_measurement_method \q2\q
_diffrn_radiation_monochromator 'Ni filtered'
_diffrn_radiation_source 'fine-focus sealed tube'
_diffrn_radiation_type CuK\a
_diffrn_radiation_wavelength 1.54180
_diffrn_reflns_av_R_equivalents 0.0318
_diffrn_reflns_av_sigmaI/netI 0.0213
_diffrn_reflns_limit_h_max 9
_diffrn_reflns_limit_h_min 0
_diffrn_reflns_limit_k_max 17
_diffrn_reflns_limit_k_min 0
_diffrn_reflns_limit_l_max 25
_diffrn_reflns_limit_l_min -25
_diffrn_reflns_number 4516
_diffrn_reflns_theta_full 74.91
_diffrn_reflns_theta_max 74.91
_diffrn_reflns_theta_min 3.85
_exptl_absorpt_coefficient_mu 1.237
_exptl_absorpt_correction_type none
_exptl_crystal_colour 'pale yellow'
_exptl_crystal_density_diffrn 1.312
_exptl_crystal_density_method 'not measured'
_exptl_crystal_description slab
_exptl_crystal_F_000 896
_exptl_crystal_size_max 0.40
_exptl_crystal_size_mid 0.35
_exptl_crystal_size_min 0.15
_refine_diff_density_max 0.795
_refine_diff_density_min -0.541
_refine_diff_density_rms 0.053
_refine_ls_extinction_coef 0.0024(3)
_refine_ls_extinction_expression Fc^*^=kFc[1+0.001xFc^2^\l^3^/sin(2\q)]^-1/4^
_refine_ls_extinction_method SHELXL
_refine_ls_goodness_of_fit_ref 1.053
_refine_ls_hydrogen_treatment mixed
_refine_ls_matrix_type full
_refine_ls_number_parameters 376
_refine_ls_number_reflns 4237
_refine_ls_number_restraints 0
_refine_ls_restrained_S_all 1.053
_refine_ls_R_factor_all 0.0532
_refine_ls_R_factor_gt 0.0484
_refine_ls_shift/su_max 0.000
_refine_ls_shift/su_mean 0.000
_refine_ls_structure_factor_coef Fsqd
_refine_ls_weighting_details 'calc w=1/[\s^2^(Fo^2^)+(0.0643P)^2^+1.6320P] where P=(Fo^2^+2Fc^2^)/3'
_refine_ls_weighting_scheme calc
_refine_ls_wR_factor_gt 0.1285
_refine_ls_wR_factor_ref 0.1332
_reflns_number_gt 3834
_reflns_number_total 4237
_reflns_threshold_expression >2sigma(I)
_cod_data_source_file om701017q-file003.cif
_cod_data_source_block jmwms13
_cod_depositor_comments
;
The following automatic conversions were performed:

'_symmetry_cell_setting' value 'Monoclinic' changed to 'monoclinic'
according to /home/saulius/struct/CIF-dictionaries/cif_core.dic
dictionary named 'cif_core.dic' version 2.4.1 from 2010-06-29.

Automatic conversion script
Id: cif_fix_values 1715 2011-07-08 13:25:40Z adriana 
;
_cod_original_sg_symbol_H-M 'P21/n  '
_cod_database_code 4070796

loop_
_symmetry_equiv_pos_as_xyz
'x, y, z'
'-x+1/2, y+1/2, -z+1/2'
'-x, -y, -z'
'x-1/2, -y-1/2, z-1/2'

loop_
_atom_site_label
_atom_site_type_symbol
_atom_site_fract_x
_atom_site_fract_y
_atom_site_fract_z
_atom_site_U_iso_or_equiv
_atom_site_adp_type
_atom_site_occupancy
_atom_site_symmetry_multiplicity
_atom_site_calc_flag
Si Si 0.16913(7) 0.38413(4) 0.25075(3) 0.03144(17) Uani 1 1 d
O1 O -0.3011(2) 0.32256(12) 0.14348(7) 0.0425(4) Uani 1 1 d
O2 O -0.2203(2) 0.42691(13) 0.06479(8) 0.0520(4) Uani 1 1 d
O3 O -0.3750(3) 0.07656(12) 0.03331(11) 0.0660(6) Uani 1 1 d
O4 O -0.1941(2) 0.19528(14) 0.03415(10) 0.0591(5) Uani 1 1 d
N1 N 0.4039(2) 0.48780(13) 0.34267(8) 0.0346(4) Uani 1 1 d
N2 N -0.3425(2) 0.16218(14) 0.03133(9) 0.0408(4) Uani 1 1 d
C1 C 0.5043(2) 0.53082(13) 0.29168(10) 0.0305(4) Uani 1 1 d
C2 C 0.6734(3) 0.56433(15) 0.30241(11) 0.0359(4) Uani 1 1 d
C3 C 0.7611(3) 0.61494(15) 0.25327(12) 0.0401(5) Uani 1 1 d
C4 C 0.6758(3) 0.63725(15) 0.19560(12) 0.0383(5) Uani 1 1 d
C5 C 0.4998(3) 0.60512(13) 0.18312(10) 0.0323(4) Uani 1 1 d
C6 C 0.4055(3) 0.63287(15) 0.12509(10) 0.0370(5) Uani 1 1 d
C7 C 0.2393(3) 0.60057(15) 0.11290(10) 0.0376(5) Uani 1 1 d
C8 C 0.1642(3) 0.53218(15) 0.15545(10) 0.0344(4) Uani 1 1 d
C9 C 0.2487(2) 0.50092(13) 0.21269(9) 0.0295(4) Uani 1 1 d
C10 C 0.4161(2) 0.54504(13) 0.22948(9) 0.0286(4) Uani 1 1 d
C11 C 0.2952(4) 0.56130(19) 0.37399(13) 0.0484(6) Uani 1 1 d
C12 C 0.5081(4) 0.4353(2) 0.39226(14) 0.0567(7) Uani 1 1 d
C13 C 0.3538(3) 0.29607(17) 0.25304(13) 0.0421(5) Uani 1 1 d
C14 C 0.0467(3) 0.38534(17) 0.32951(12) 0.0394(5) Uani 1 1 d
C15 C 0.0075(3) 0.32932(16) 0.18730(11) 0.0387(5) Uani 1 1 d
C16 C -0.1768(3) 0.36738(18) 0.19133(11) 0.0418(5) Uani 1 1 d
C17 C -0.3108(3) 0.36240(16) 0.08402(10) 0.0373(5) Uani 1 1 d
C18 C -0.4683(3) 0.32390(15) 0.04684(9) 0.0336(4) Uani 1 1 d
C19 C -0.4908(3) 0.22956(14) 0.02564(9) 0.0320(4) Uani 1 1 d
C20 C -0.6454(3) 0.19709(16) -0.00412(10) 0.0382(5) Uani 1 1 d
C21 C -0.7834(3) 0.26119(18) -0.01303(12) 0.0447(5) Uani 1 1 d
C22 C -0.7647(3) 0.35551(19) 0.00647(13) 0.0480(6) Uani 1 1 d
C23 C -0.6083(3) 0.38664(17) 0.03604(12) 0.0428(5) Uani 1 1 d
H14B H 0.125(4) 0.3812(19) 0.3670(13) 0.046(7) Uiso 1 1 d
H15A H 0.022(3) 0.3319(19) 0.1408(13) 0.044(7) Uiso 1 1 d
H13A H 0.389(5) 0.284(3) 0.208(2) 0.091(12) Uiso 1 1 d
H2 H 0.731(3) 0.5543(17) 0.3426(12) 0.038(6) Uiso 1 1 d
H14A H -0.013(4) 0.443(3) 0.3360(16) 0.079(10) Uiso 1 1 d
H7 H 0.174(3) 0.6218(17) 0.0745(12) 0.037(6) Uiso 1 1 d
H6 H 0.463(3) 0.676(2) 0.0936(14) 0.050(7) Uiso 1 1 d
H4 H 0.732(3) 0.6766(19) 0.1625(13) 0.046(7) Uiso 1 1 d
H12C H 0.570(4) 0.475(3) 0.4223(17) 0.075(10) Uiso 1 1 d
H8 H 0.052(3) 0.5043(18) 0.1411(12) 0.040(6) Uiso 1 1 d
H12A H 0.419(4) 0.400(2) 0.4206(16) 0.071(9) Uiso 1 1 d
H12B H 0.595(4) 0.388(2) 0.3709(15) 0.061(8) Uiso 1 1 d
H11A H 0.224(3) 0.5325(19) 0.4061(13) 0.047(7) Uiso 1 1 d
H16A H -0.185(3) 0.4368(19) 0.1846(12) 0.040(6) Uiso 1 1 d
H23 H -0.594(4) 0.453(2) 0.0488(14) 0.057(8) Uiso 1 1 d
H11C H 0.369(4) 0.608(2) 0.3965(14) 0.051(7) Uiso 1 1 d
H11B H 0.210(4) 0.592(2) 0.3430(15) 0.063(9) Uiso 1 1 d
H20 H -0.656(3) 0.129(2) -0.0183(13) 0.047(7) Uiso 1 1 d
H16B H -0.225(3) 0.347(2) 0.2372(13) 0.049(7) Uiso 1 1 d
H15B H -0.001(4) 0.259(2) 0.1959(14) 0.057(8) Uiso 1 1 d
H14C H -0.033(4) 0.332(2) 0.3300(15) 0.063(8) Uiso 1 1 d
H13B H 0.454(5) 0.316(3) 0.2757(19) 0.093(12) Uiso 1 1 d
H3 H 0.881(4) 0.639(2) 0.2618(13) 0.050(7) Uiso 1 1 d
H13C H 0.312(5) 0.236(3) 0.2683(18) 0.081(10) Uiso 1 1 d
H21 H -0.894(3) 0.240(2) -0.0337(13) 0.051(7) Uiso 1 1 d
H22 H -0.864(4) 0.403(2) 0.0003(16) 0.069(9) Uiso 1 1 d

loop_
_atom_site_aniso_label
_atom_site_aniso_U_11
_atom_site_aniso_U_22
_atom_site_aniso_U_33
_atom_site_aniso_U_23
_atom_site_aniso_U_13
_atom_site_aniso_U_12
Si 0.0308(3) 0.0278(3) 0.0356(3) 0.0043(2) -0.0009(2) -0.00301(19)
O1 0.0437(8) 0.0474(9) 0.0360(8) 0.0008(7) -0.0046(6) -0.0140(7)
O2 0.0569(10) 0.0489(10) 0.0497(9) 0.0098(8) -0.0070(8) -0.0220(8)
O3 0.0716(12) 0.0320(9) 0.0933(15) -0.0010(9) -0.0222(11) 0.0037(8)
O4 0.0395(9) 0.0567(11) 0.0812(13) -0.0052(10) 0.0040(8) 0.0046(8)
N1 0.0376(9) 0.0354(9) 0.0308(8) 0.0051(7) -0.0005(7) -0.0005(7)
N2 0.0442(10) 0.0387(10) 0.0393(9) -0.0032(8) -0.0040(8) 0.0018(8)
C1 0.0333(9) 0.0241(9) 0.0342(9) -0.0002(8) 0.0005(7) 0.0012(7)
C2 0.0342(10) 0.0320(10) 0.0414(11) -0.0032(9) -0.0034(8) 0.0020(8)
C3 0.0313(10) 0.0312(10) 0.0581(13) -0.0056(10) 0.0048(9) -0.0041(8)
C4 0.0392(11) 0.0283(10) 0.0481(12) -0.0018(9) 0.0113(9) -0.0046(8)
C5 0.0388(10) 0.0236(9) 0.0347(10) -0.0022(8) 0.0080(8) -0.0014(7)
C6 0.0536(12) 0.0274(10) 0.0306(10) 0.0010(8) 0.0079(9) -0.0029(9)
C7 0.0536(12) 0.0321(10) 0.0271(9) 0.0019(8) -0.0011(9) 0.0012(9)
C8 0.0392(10) 0.0298(10) 0.0339(10) 0.0007(8) -0.0034(8) -0.0022(8)
C9 0.0327(9) 0.0254(9) 0.0305(9) -0.0002(7) 0.0011(7) 0.0004(7)
C10 0.0323(9) 0.0219(8) 0.0317(9) -0.0009(7) 0.0032(7) 0.0003(7)
C11 0.0592(15) 0.0451(13) 0.0415(12) -0.0079(11) 0.0162(11) -0.0058(11)
C12 0.0541(15) 0.0666(18) 0.0487(14) 0.0241(14) -0.0118(12) -0.0076(13)
C13 0.0422(12) 0.0318(11) 0.0523(14) 0.0017(10) 0.0037(10) 0.0014(9)
C14 0.0361(11) 0.0380(12) 0.0444(12) 0.0058(10) 0.0049(9) -0.0023(9)
C15 0.0406(11) 0.0338(11) 0.0418(12) -0.0007(9) 0.0021(9) -0.0044(9)
C16 0.0404(11) 0.0466(13) 0.0382(11) -0.0088(10) -0.0018(9) -0.0050(10)
C17 0.0429(11) 0.0346(11) 0.0344(10) -0.0029(9) -0.0012(8) -0.0055(9)
C18 0.0369(10) 0.0355(10) 0.0285(9) -0.0016(8) 0.0024(7) -0.0051(8)
C19 0.0362(10) 0.0322(10) 0.0275(9) 0.0029(8) 0.0009(7) -0.0031(8)
C20 0.0429(11) 0.0370(11) 0.0347(10) 0.0024(9) -0.0010(8) -0.0090(9)
C21 0.0342(11) 0.0535(14) 0.0463(12) 0.0019(11) -0.0022(9) -0.0070(10)
C22 0.0374(11) 0.0524(14) 0.0543(14) 0.0015(12) 0.0022(10) 0.0066(10)
C23 0.0458(12) 0.0368(12) 0.0458(12) -0.0059(10) 0.0019(9) 0.0033(9)

loop_
_atom_type_symbol
_atom_type_description
_atom_type_scat_dispersion_real
_atom_type_scat_dispersion_imag
_atom_type_scat_source
C C 0.0181 0.0091 'International Tables Vol C Tables 4.2.6.8 and 6.1.1.4'
H H 0.0000 0.0000 'International Tables Vol C Tables 4.2.6.8 and 6.1.1.4'
N N 0.0311 0.0180 'International Tables Vol C Tables 4.2.6.8 and 6.1.1.4'
O O 0.0492 0.0322 'International Tables Vol C Tables 4.2.6.8 and 6.1.1.4'
Si Si 0.2541 0.3302 'International Tables Vol C Tables 4.2.6.8 and 6.1.1.4'

loop_
_geom_angle_atom_site_label_1
_geom_angle_atom_site_label_2
_geom_angle_atom_site_label_3
_geom_angle
C13 Si C14 111.98(11)
C13 Si C9 109.09(10)
C14 Si C9 120.52(10)
C13 Si C15 102.92(11)
C14 Si C15 104.74(10)
C9 Si C15 105.80(9)
C17 O1 C16 116.18(17)
C1 N1 C12 114.75(18)
C1 N1 C11 109.56(17)
C12 N1 C11 110.6(2)
O4 N2 O3 123.9(2)
O4 N2 C19 117.93(18)
O3 N2 C19 118.20(19)
C2 C1 C10 120.51(18)
C2 C1 N1 122.53(18)
C10 C1 N1 116.77(16)
C1 C2 C3 121.0(2)
C1 C2 H2 120.5(15)
C3 C2 H2 118.6(15)
C4 C3 C2 120.1(2)
C4 C3 H3 119.5(16)
C2 C3 H3 120.2(16)
C3 C4 C5 120.4(2)
C3 C4 H4 120.9(15)
C5 C4 H4 118.7(15)
C6 C5 C10 119.06(18)
C6 C5 C4 120.95(19)
C10 C5 C4 119.98(19)
C7 C6 C5 120.67(19)
C7 C6 H6 120.7(15)
C5 C6 H6 118.7(15)
C6 C7 C8 119.9(2)
C6 C7 H7 120.3(14)
C8 C7 H7 119.8(14)
C9 C8 C7 122.58(19)
C9 C8 H8 120.6(14)
C7 C8 H8 116.7(14)
C8 C9 C10 116.83(17)
C8 C9 Si 117.65(14)
C10 C9 Si 123.59(14)
C5 C10 C1 117.32(17)
C5 C10 C9 119.98(17)
C1 C10 C9 122.70(17)
N1 C11 H11A 109.9(16)
N1 C11 H11C 110.4(17)
H11A C11 H11C 107(2)
N1 C11 H11B 113.0(18)
H11A C11 H11B 104(2)
H11C C11 H11B 112(2)
N1 C12 H12C 114(2)
N1 C12 H12A 105.9(18)
H12C C12 H12A 104(3)
N1 C12 H12B 111.8(17)
H12C C12 H12B 109(3)
H12A C12 H12B 111(2)
Si C13 H13A 108(2)
Si C13 H13B 115(2)
H13A C13 H13B 106(3)
Si C13 H13C 110(2)
H13A C13 H13C 105(3)
H13B C13 H13C 112(3)
Si C14 H14B 111.6(16)
Si C14 H14A 112(2)
H14B C14 H14A 104(3)
Si C14 H14C 109.2(18)
H14B C14 H14C 109(2)
H14A C14 H14C 111(3)
C16 C15 Si 113.93(15)
C16 C15 H15A 99.9(15)
Si C15 H15A 124.1(15)
C16 C15 H15B 106.1(16)
Si C15 H15B 108.3(16)
H15A C15 H15B 103(2)
O1 C16 C15 113.38(18)
O1 C16 H16A 106.8(14)
C15 C16 H16A 113.4(15)
O1 C16 H16B 103.9(14)
C15 C16 H16B 107.5(14)
H16A C16 H16B 111(2)
O2 C17 O1 125.97(19)
O2 C17 C18 124.06(19)
O1 C17 C18 109.51(17)
C23 C18 C19 117.25(19)
C23 C18 C17 116.89(19)
C19 C18 C17 125.75(19)
C20 C19 C18 122.7(2)
C20 C19 N2 117.78(19)
C18 C19 N2 119.43(18)
C19 C20 C21 118.5(2)
C19 C20 H20 119.9(15)
C21 C20 H20 121.6(15)
C22 C21 C20 120.3(2)
C22 C21 H21 119.2(16)
C20 C21 H21 120.5(16)
C21 C22 C23 120.2(2)
C21 C22 H22 120.9(18)
C23 C22 H22 118.9(18)
C22 C23 C18 121.0(2)
C22 C23 H23 120.3(17)
C18 C23 H23 118.7(17)

loop_
_geom_bond_atom_site_label_1
_geom_bond_atom_site_label_2
_geom_bond_distance
Si C13 1.861(2)
Si C14 1.865(2)
Si C9 1.904(2)
Si C15 1.914(2)
O1 C17 1.327(3)
O1 C16 1.475(2)
O2 C17 1.201(3)
O3 N2 1.218(3)
O4 N2 1.216(3)
N1 C1 1.429(3)
N1 C12 1.460(3)
N1 C11 1.468(3)
N2 C19 1.467(3)
C1 C2 1.377(3)
C1 C10 1.426(3)
C2 C3 1.401(3)
C2 H2 0.93(2)
C3 C4 1.358(3)
C3 H3 0.98(3)
C4 C5 1.424(3)
C4 H4 0.97(3)
C5 C6 1.415(3)
C5 C10 1.419(3)
C6 C7 1.356(3)
C6 H6 0.99(3)
C7 C8 1.414(3)
C7 H7 0.96(2)
C8 C9 1.382(3)
C8 H8 0.97(2)
C9 C10 1.444(3)
C11 H11A 0.95(3)
C11 H11C 0.96(3)
C11 H11B 0.99(3)
C12 H12C 0.94(3)
C12 H12A 1.03(3)
C12 H12B 1.03(3)
C13 H13A 0.97(4)
C13 H13B 0.92(4)
C13 H13C 0.95(4)
C14 H14B 0.96(3)
C14 H14A 0.94(4)
C14 H14C 0.96(3)
C15 C16 1.499(3)
C15 H15A 0.95(3)
C15 H15B 1.00(3)
C16 H16A 0.98(3)
C16 H16B 1.04(3)
C17 C18 1.496(3)
C18 C23 1.388(3)
C18 C19 1.391(3)
C19 C20 1.381(3)
C20 C21 1.384(3)
C20 H20 0.99(3)
C21 C22 1.378(4)
C21 H21 0.98(3)
C22 C23 1.386(3)
C22 H22 1.00(3)
C23 H23 0.97(3)

loop_
_geom_torsion_atom_site_label_1
_geom_torsion_atom_site_label_2
_geom_torsion_atom_site_label_3
_geom_torsion_atom_site_label_4
_geom_torsion
C12 N1 C1 C2 -31.8(3)
C11 N1 C1 C2 93.3(2)
C12 N1 C1 C10 153.2(2)
C11 N1 C1 C10 -81.7(2)
C10 C1 C2 C3 1.5(3)
N1 C1 C2 C3 -173.33(19)
C1 C2 C3 C4 4.4(3)
C2 C3 C4 C5 -3.3(3)
C3 C4 C5 C6 176.0(2)
C3 C4 C5 C10 -3.5(3)
C10 C5 C6 C7 -1.8(3)
C4 C5 C6 C7 178.74(19)
C5 C6 C7 C8 -5.4(3)
C6 C7 C8 C9 4.8(3)
C7 C8 C9 C10 3.0(3)
C7 C8 C9 Si -161.71(16)
C13 Si C9 C8 119.34(17)
C14 Si C9 C8 -109.07(17)
C15 Si C9 C8 9.22(18)
C13 Si C9 C10 -44.28(19)
C14 Si C9 C10 87.31(18)
C15 Si C9 C10 -154.40(16)
C6 C5 C10 C1 -170.51(17)
C4 C5 C10 C1 9.0(3)
C6 C5 C10 C9 9.7(3)
C4 C5 C10 C9 -170.81(17)
C2 C1 C10 C5 -8.0(3)
N1 C1 C10 C5 167.09(17)
C2 C1 C10 C9 171.76(18)
N1 C1 C10 C9 -13.1(3)
C8 C9 C10 C5 -10.2(3)
Si C9 C10 C5 153.58(15)
C8 C9 C10 C1 170.07(18)
Si C9 C10 C1 -26.2(3)
C13 Si C15 C16 161.14(17)
C14 Si C15 C16 43.92(19)
C9 Si C15 C16 -84.42(18)
C17 O1 C16 C15 -86.9(2)
Si C15 C16 O1 -178.33(15)
C16 O1 C17 O2 5.1(3)
C16 O1 C17 C18 -167.38(17)
O2 C17 C18 C23 -63.1(3)
O1 C17 C18 C23 109.5(2)
O2 C17 C18 C19 120.9(3)
O1 C17 C18 C19 -66.5(3)
C23 C18 C19 C20 -1.0(3)
C17 C18 C19 C20 174.9(2)
C23 C18 C19 N2 175.42(19)
C17 C18 C19 N2 -8.6(3)
O4 N2 C19 C20 153.7(2)
O3 N2 C19 C20 -26.7(3)
O4 N2 C19 C18 -22.9(3)
O3 N2 C19 C18 156.7(2)
C18 C19 C20 C21 -0.1(3)
N2 C19 C20 C21 -176.61(19)
C19 C20 C21 C22 1.1(3)
C20 C21 C22 C23 -0.9(4)
C21 C22 C23 C18 -0.3(4)
C19 C18 C23 C22 1.2(3)
C17 C18 C23 C22 -175.1(2)
